data_7049084
loop_
_publ_author_name
'Bulatov, Evgeny'
'Haukka, Matti'

_publ_section_title
;
 Non-conventional synthesis and photophysical studies of platinum(ii)
 complexes with methylene bridged 2,2'-dipyridylamine derivatives.
;
_journal_issue 10
_journal_name_full 'Dalton transactions (Cambridge, England : 2003)'
_journal_page_first 3369
_journal_page_last 3379
_journal_paper_doi 10.1039/c8dt03912g
_journal_volume 48
_journal_year 2019
_chemical_formula_moiety 'C17 H14 I3 N3 Pt'
_chemical_formula_sum 'C17 H14 I3 N3 Pt'
_chemical_formula_weight 836.10
_chemical_name_systematic 2-iodobenzyldi(2-pyridyl)aminediiodoplatinum(II)
_space_group_crystal_system monoclinic
_space_group_IT_number 14
_space_group_name_Hall '-P 2yn'
_space_group_name_H-M_alt 'P 1 21/n 1'
_symmetry_space_group_name_Hall '-P 2yn'
_symmetry_space_group_name_H-M 'P 1 21/n 1'
_atom_sites_solution_hydrogens geom
_audit_creation_date 2018-06-18
_audit_creation_method
;
Olex2 1.2
(compiled 2015.09.30 svn.r3233 for OlexSys, GUI svn.r5103)
;
_audit_update_record
;
2018-09-21 deposited with the CCDC.
2019-02-12 downloaded from the CCDC.
;
_cell_angle_alpha 90
_cell_angle_beta 103.754(4)
_cell_angle_gamma 90
_cell_formula_units_Z 4
_cell_length_a 8.9848(4)
_cell_length_b 17.1114(8)
_cell_length_c 13.3644(5)
_cell_measurement_reflns_used 8153
_cell_measurement_temperature 120
_cell_measurement_theta_max 30.5080
_cell_measurement_theta_min 2.7590
_cell_volume 1995.76(15)
_computing_cell_refinement
;
CrysAlisPro, Agilent Technologies,
Version 1.171.36.32 (release 02-08-2013 CrysAlis171 .NET)
(compiled Aug  2 2013,16:46:58)
;
_computing_data_collection
;
CrysAlisPro, Agilent Technologies,
Version 1.171.36.32 (release 02-08-2013 CrysAlis171 .NET)
(compiled Aug  2 2013,16:46:58)
;
_computing_data_reduction
;
CrysAlisPro, Agilent Technologies,
Version 1.171.36.32 (release 02-08-2013 CrysAlis171 .NET)
(compiled Aug  2 2013,16:46:58)
;
_computing_molecular_graphics 'Olex2 (Dolomanov et al., 2009)'
_computing_publication_material 'Olex2 (Dolomanov et al., 2009)'
_computing_structure_refinement 'ShelXL (Sheldrick, 2015)'
_computing_structure_solution 'ShelXT (Sheldrick, 2015)'
_diffrn_ambient_temperature 120.0
_diffrn_detector_area_resol_mean 8.0053
_diffrn_measured_fraction_theta_full 0.999
_diffrn_measured_fraction_theta_max 0.900
_diffrn_measurement_details
;
#__ type_ start__ end____ width___ exp.time_
  1 omega  -49.00  -17.00   1.0000   15.0000
omega____ theta____ kappa____ phi______ frames
    -       21.2095  -37.0000 -150.0000 32

#__ type_ start__ end____ width___ exp.time_
  2 omega  -14.00   54.00   1.0000   15.0000
omega____ theta____ kappa____ phi______ frames
    -       21.2095  -99.0000   60.0000 68

#__ type_ start__ end____ width___ exp.time_
  3 omega    5.00   92.00   1.0000   15.0000
omega____ theta____ kappa____ phi______ frames
    -       21.2095   37.0000   30.0000 87

#__ type_ start__ end____ width___ exp.time_
  4 omega   36.00   92.00   1.0000   15.0000
omega____ theta____ kappa____ phi______ frames
    -       21.2095  178.0000   60.0000 56

#__ type_ start__ end____ width___ exp.time_
  5 omega  -20.00   72.00   1.0000   15.0000
omega____ theta____ kappa____ phi______ frames
    -       21.2095    0.0000 -180.0000 92

#__ type_ start__ end____ width___ exp.time_
  6 omega    3.00   91.00   1.0000   15.0000
omega____ theta____ kappa____ phi______ frames
    -       21.2095   37.0000 -120.0000 88
;
_diffrn_measurement_device_type 'SuperNova, Single source at offset, Eos'
_diffrn_measurement_method '\w scans'
_diffrn_orient_matrix_UB_11 0.0006405000
_diffrn_orient_matrix_UB_12 0.0376149000
_diffrn_orient_matrix_UB_13 -0.0221420000
_diffrn_orient_matrix_UB_21 0.0796138000
_diffrn_orient_matrix_UB_22 0.0031538000
_diffrn_orient_matrix_UB_23 0.0225612000
_diffrn_orient_matrix_UB_31 0.0163057000
_diffrn_orient_matrix_UB_32 -0.0171021000
_diffrn_orient_matrix_UB_33 -0.0445874000
_diffrn_radiation_monochromator mirror
_diffrn_radiation_type MoK\a
_diffrn_radiation_wavelength 0.71073
_diffrn_reflns_av_R_equivalents 0.0363
_diffrn_reflns_av_unetI/netI 0.0408
_diffrn_reflns_Laue_measured_fraction_full 0.999
_diffrn_reflns_Laue_measured_fraction_max 0.900
_diffrn_reflns_limit_h_max 12
_diffrn_reflns_limit_h_min -12
_diffrn_reflns_limit_k_max 22
_diffrn_reflns_limit_k_min -24
_diffrn_reflns_limit_l_max 19
_diffrn_reflns_limit_l_min -18
_diffrn_reflns_number 19229
_diffrn_reflns_point_group_measured_fraction_full 0.999
_diffrn_reflns_point_group_measured_fraction_max 0.900
_diffrn_reflns_theta_full 26.000
_diffrn_reflns_theta_max 30.752
_diffrn_reflns_theta_min 1.969
_diffrn_source 'SuperNova (Mo) X-ray Source'
_exptl_absorpt_coefficient_mu 11.675
_exptl_absorpt_correction_T_max 0.562
_exptl_absorpt_correction_T_min 0.228
_exptl_absorpt_correction_type gaussian
_exptl_absorpt_process_details
;
CrysAlisPro, Agilent Technologies,
Version 1.171.36.32 (release 02-08-2013 CrysAlis171 .NET)
(compiled Aug  2 2013,16:46:58)
Numerical absorption correction based on gaussian integration over
            a multifaceted crystal model
;
_exptl_crystal_colour yellow
_exptl_crystal_colour_primary yellow
_exptl_crystal_density_diffrn 2.783
_exptl_crystal_description block
_exptl_crystal_F_000 1496
_exptl_crystal_size_max 0.2288
_exptl_crystal_size_mid 0.1305
_exptl_crystal_size_min 0.0551
_refine_diff_density_max 2.035
_refine_diff_density_min -1.428
_refine_diff_density_rms 0.225
_refine_ls_extinction_method none
_refine_ls_goodness_of_fit_ref 1.177
_refine_ls_hydrogen_treatment constr
_refine_ls_matrix_type full
_refine_ls_number_parameters 236
_refine_ls_number_reflns 5606
_refine_ls_number_restraints 10
_refine_ls_restrained_S_all 1.176
_refine_ls_R_factor_all 0.0575
_refine_ls_R_factor_gt 0.0443
_refine_ls_shift/su_max 0.001
_refine_ls_shift/su_mean 0.000
_refine_ls_structure_factor_coef Fsqd
_refine_ls_weighting_details 'w=1/[\s^2^(Fo^2^)+(0.0089P)^2^+23.2925P] where P=(Fo^2^+2Fc^2^)/3'
_refine_ls_weighting_scheme calc
_refine_ls_wR_factor_gt 0.0808
_refine_ls_wR_factor_ref 0.0851
_reflns_Friedel_coverage 0.000
_reflns_number_gt 4717
_reflns_number_total 5606
_reflns_threshold_expression 'I > 2\s(I)'
_cod_data_source_file c8dt03912g2.cif
_cod_data_source_block eb113t_g
_cod_depositor_comments 'Adding full bibliography for 7049077--7049089.cif.'
_cod_original_cell_volume 1995.77(15)
_cod_database_code 7049084
_chemical_oxdiff_formula C18H20N3PtI3
_chemical_oxdiff_usercomment 'Clear, yellow, block 0.2 0.2 0.1'
_shelx_space_group_comment
;
The symmetry employed for this shelxl refinement is uniquely defined
by the following loop, which should always be used as a source of
symmetry information in preference to the above space-group names.
They are only intended as comments.
;
_shelx_estimated_absorpt_t_max 0.566
_shelx_estimated_absorpt_t_min 0.175
_reflns_odcompleteness_completeness 99.96
_reflns_odcompleteness_iscentric 1
_reflns_odcompleteness_theta 28.22
_olex2_refinement_description
;
1. Fixed Uiso
 At 1.2 times of:
  All C(H) groups, All C(H,H) groups
2. Restrained distances
 N3-C11 \\sim N3-C11A
 with sigma of 0.02
 C12-C11 \\sim C12A-C11A
 with sigma of 0.02
 I3-C13 \\sim I3A-C13A
 with sigma of 0.02
 C12-N3 \\sim N3-C12A
 with sigma of 0.02
 I3-C11 \\sim I3A-C11A
 with sigma of 0.02
3. Restrained planarity
 I3A, C11A, C12A, C13A, C14A, C15A, C16A, C17A
 with sigma of 0.1
4. Uiso/Uaniso restraints and constraints
Uanis(C11) = Uanis(C11A)
Uanis(C12) = Uanis(C12A)
Uanis(C17) = Uanis(C17A)
Uanis(C16) = Uanis(C16A)
Uanis(C15) = Uanis(C15A)
Uanis(C14) = Uanis(C14A)
Uanis(C13) = Uanis(C13A)
5. Others
 Sof(I3A)=Sof(C11A)=Sof(H11C)=Sof(H11D)=Sof(C12A)=Sof(C13A)=Sof(C14A)=
 Sof(H14A)=Sof(C15A)=Sof(H15A)=Sof(C16A)=Sof(H16A)=Sof(C17A)=Sof(H17A)=1-FVAR(1)
 Sof(I3)=Sof(C11)=Sof(H11A)=Sof(H11B)=Sof(C12)=Sof(C13)=Sof(C14)=Sof(H14)=
 Sof(C15)=Sof(H15)=Sof(C16)=Sof(H16)=Sof(C17)=Sof(H17)=FVAR(1)
6.a Secondary CH2 refined with riding coordinates:
 C11(H11A,H11B), C11A(H11C,H11D)
6.b Aromatic/amide H refined with riding coordinates:
 C2(H2), C3(H3), C4(H4), C5(H5), C7(H7), C8(H8), C9(H9), C10(H10), C14(H14),
 C15(H15), C16(H16), C17(H17), C14A(H14A), C15A(H15A), C16A(H16A), C17A(H17A)
6.c Fitted hexagon refined as free rotating group:
 C12A(C13A,C14A,C15A,C16A,C17A)
;
_shelx_shelxl_version_number 2014/7
_ins_header
;
TITL EB113T_g in P2(1)/n 
REM P2(1)/n (#14 in standard setting)
CELL 0.71073   8.984819  17.111393  13.364423  90.0000 103.7540  90.0000
ZERR    4.00   0.000407   0.000785   0.000482   0.0000   0.0040   0.0000
LATT  1
SYMM -x+1/2, y+1/2,-z+1/2 
SFAC C H N I Pt
UNIT 72.00 80.00 12.00 12.00 4.00
TREF
HKLF 4
END
;
_olex2_submission_special_instructions 'No special instructions were received'

loop_
_space_group_symop_operation_xyz
'x, y, z'
'-x+1/2, y+1/2, -z+1/2'
'-x, -y, -z'
'x-1/2, -y-1/2, z-1/2'

loop_
_atom_site_label
_atom_site_type_symbol
_atom_site_fract_x
_atom_site_fract_y
_atom_site_fract_z
_atom_site_U_iso_or_equiv
_atom_site_adp_type
_atom_site_occupancy
_atom_site_site_symmetry_order
_atom_site_calc_flag
_atom_site_refinement_flags_posn
_atom_site_refinement_flags_occupancy
_atom_site_disorder_assembly
_atom_site_disorder_group
Pt1 Pt 0.43301(4) 0.87479(2) 0.55150(2) 0.02414(8) Uani 1 1 d . . . .
I1 I 0.34319(7) 0.91309(4) 0.71516(4) 0.03611(14) Uani 1 1 d . . . .
I2 I 0.70119(6) 0.93540(4) 0.62708(4) 0.03414(13) Uani 1 1 d . . . .
I3 I 0.50101(8) 0.66976(5) 0.68931(4) 0.0449(2) Uani 0.9452(19) 1 d D P A 1
I3A I 0.6887(16) 0.6944(9) 0.6140(11) 0.064(5) Uani 0.0548(19) 1 d D P A 2
N1 N 0.2273(7) 0.8230(4) 0.4909(5) 0.0280(15) Uani 1 1 d . . . .
N2 N 0.4914(7) 0.8372(4) 0.4207(4) 0.0230(13) Uani 1 1 d . . . .
N3 N 0.3646(7) 0.7199(4) 0.4385(5) 0.0240(13) Uani 1 1 d D . . .
C1 C 0.2260(9) 0.7510(5) 0.4522(6) 0.0270(16) Uani 1 1 d . . . .
C2 C 0.0913(9) 0.7077(6) 0.4273(6) 0.037(2) Uani 1 1 d . . . .
H2 H 0.0918 0.6561 0.4013 0.044 Uiso 1 1 calc R . . .
C3 C -0.0451(10) 0.7407(7) 0.4408(7) 0.047(3) Uani 1 1 d . . . .
H3 H -0.1378 0.7116 0.4263 0.056 Uiso 1 1 calc R . . .
C4 C -0.0410(11) 0.8160(7) 0.4754(7) 0.050(3) Uani 1 1 d . . . .
H4 H -0.1324 0.8402 0.4838 0.060 Uiso 1 1 calc R . . .
C5 C 0.0927(10) 0.8562(6) 0.4979(6) 0.037(2) Uani 1 1 d . . . .
H5 H 0.0923 0.9092 0.5191 0.044 Uiso 1 1 calc R . . .
C6 C 0.4513(8) 0.7655(5) 0.3859(5) 0.0233(15) Uani 1 1 d . . . .
C7 C 0.4945(9) 0.7351(5) 0.2991(6) 0.0284(17) Uani 1 1 d . . . .
H7 H 0.4662 0.6837 0.2752 0.034 Uiso 1 1 calc R . . .
C8 C 0.5793(10) 0.7822(6) 0.2499(6) 0.0330(19) Uani 1 1 d . . . .
H8 H 0.6131 0.7628 0.1925 0.040 Uiso 1 1 calc R . . .
C9 C 0.6149(9) 0.8568(5) 0.2836(6) 0.0277(17) Uani 1 1 d . . . .
H9 H 0.6712 0.8900 0.2490 0.033 Uiso 1 1 calc R . . .
C10 C 0.5679(9) 0.8834(5) 0.3690(6) 0.0277(17) Uani 1 1 d . . . .
H10 H 0.5904 0.9357 0.3915 0.033 Uiso 1 1 calc R . . .
C11 C 0.3754(10) 0.6334(5) 0.4380(6) 0.0258(17) Uani 0.9452(19) 1 d D P A 1
H11A H 0.3404 0.6142 0.3664 0.031 Uiso 0.9452(19) 1 calc R P A 1
H11B H 0.3068 0.6112 0.4788 0.031 Uiso 0.9452(19) 1 calc R P A 1
C12 C 0.5356(9) 0.6061(5) 0.4820(6) 0.0237(16) Uani 0.9452(19) 1 d D P A 1
C13 C 0.6097(10) 0.6131(5) 0.5855(6) 0.0284(18) Uani 0.9452(19) 1 d D P A 1
C14 C 0.7510(10) 0.5832(6) 0.6274(7) 0.037(2) Uani 0.9452(19) 1 d . P A 1
H14 H 0.7977 0.5897 0.6986 0.044 Uiso 0.9452(19) 1 calc R P A 1
C15 C 0.8250(11) 0.5428(6) 0.5626(8) 0.043(3) Uani 0.9452(19) 1 d . P A 1
H15 H 0.9236 0.5209 0.5895 0.052 Uiso 0.9452(19) 1 calc R P A 1
C16 C 0.7557(11) 0.5349(6) 0.4605(7) 0.036(2) Uani 0.9452(19) 1 d . P A 1
H16 H 0.8076 0.5081 0.4166 0.044 Uiso 0.9452(19) 1 calc R P A 1
C17 C 0.6151(11) 0.5644(5) 0.4212(6) 0.0307(19) Uani 0.9452(19) 1 d . P A 1
H17 H 0.5686 0.5567 0.3503 0.037 Uiso 0.9452(19) 1 calc R P A 1
C11A C 0.405(5) 0.6371(14) 0.419(3) 0.0258(17) Uani 0.0548(19) 1 d D P A 2
H11C H 0.5049 0.6352 0.4004 0.031 Uiso 0.0548(19) 1 calc R P A 2
H11D H 0.3260 0.6145 0.3620 0.031 Uiso 0.0548(19) 1 calc R P A 2
C12A C 0.413(7) 0.5918(19) 0.517(5) 0.0237(16) Uani 0.0548(19) 1 d D P A 2
C13A C 0.522(5) 0.6057(19) 0.608(6) 0.0284(18) Uani 0.0548(19) 1 d DG P A 2
C14A C 0.522(5) 0.561(4) 0.695(4) 0.037(2) Uani 0.0548(19) 1 d G P A 2
H14A H 0.5960 0.5709 0.7571 0.044 Uiso 0.0548(19) 1 calc R P A 2
C15A C 0.412(7) 0.503(4) 0.691(5) 0.043(3) Uani 0.0548(19) 1 d G P A 2
H15A H 0.4124 0.4728 0.7504 0.052 Uiso 0.0548(19) 1 calc R P A 2
C16A C 0.303(6) 0.489(3) 0.600(6) 0.036(2) Uani 0.0548(19) 1 d G P A 2
H16A H 0.2289 0.4494 0.5970 0.044 Uiso 0.0548(19) 1 calc R P A 2
C17A C 0.304(5) 0.534(3) 0.513(4) 0.0307(19) Uani 0.0548(19) 1 d G P A 2
H17A H 0.2290 0.5240 0.4503 0.037 Uiso 0.0548(19) 1 calc R P A 2

loop_
_atom_site_aniso_label
_atom_site_aniso_U_11
_atom_site_aniso_U_22
_atom_site_aniso_U_33
_atom_site_aniso_U_23
_atom_site_aniso_U_13
_atom_site_aniso_U_12
Pt1 0.02970(15) 0.02467(15) 0.01719(13) -0.00148(11) 0.00389(10) 0.00566(13)
I1 0.0543(4) 0.0342(3) 0.0238(3) -0.0044(2) 0.0171(2) -0.0018(3)
I2 0.0340(3) 0.0366(3) 0.0273(3) -0.0069(2) -0.0017(2) 0.0031(2)
I3 0.0562(4) 0.0554(5) 0.0218(3) -0.0075(3) 0.0071(3) 0.0110(3)
I3A 0.054(8) 0.062(9) 0.061(9) 0.016(7) -0.015(6) -0.010(7)
N1 0.026(3) 0.035(4) 0.022(3) 0.000(3) 0.004(3) 0.010(3)
N2 0.022(3) 0.029(3) 0.017(3) -0.001(3) 0.002(2) 0.002(3)
N3 0.028(3) 0.022(3) 0.021(3) -0.004(2) 0.005(3) 0.002(3)
C1 0.025(4) 0.031(4) 0.023(4) 0.005(3) 0.003(3) 0.000(3)
C2 0.026(4) 0.048(6) 0.033(4) 0.002(4) -0.001(3) -0.003(4)
C3 0.024(4) 0.079(8) 0.035(5) 0.002(5) 0.004(4) 0.004(5)
C4 0.034(5) 0.079(8) 0.035(5) 0.003(5) 0.006(4) 0.016(5)
C5 0.031(4) 0.050(6) 0.032(4) 0.001(4) 0.010(4) 0.014(4)
C6 0.025(4) 0.026(4) 0.016(3) -0.001(3) -0.001(3) 0.007(3)
C7 0.040(5) 0.023(4) 0.022(4) -0.005(3) 0.007(3) 0.000(3)
C8 0.034(4) 0.045(5) 0.022(4) 0.003(4) 0.013(3) 0.011(4)
C9 0.025(4) 0.033(4) 0.024(4) 0.002(3) 0.004(3) 0.003(3)
C10 0.029(4) 0.026(4) 0.024(4) -0.001(3) -0.002(3) 0.001(3)
C11 0.036(5) 0.019(4) 0.022(4) -0.005(3) 0.005(3) -0.003(3)
C12 0.026(4) 0.017(4) 0.026(4) 0.002(3) 0.004(3) -0.001(3)
C13 0.032(4) 0.031(5) 0.020(4) 0.003(3) 0.002(3) -0.009(4)
C14 0.030(5) 0.040(6) 0.035(5) 0.008(4) -0.001(4) -0.004(4)
C15 0.025(5) 0.046(6) 0.063(7) 0.019(5) 0.016(5) 0.011(4)
C16 0.042(5) 0.036(5) 0.042(5) 0.011(4) 0.031(5) 0.005(4)
C17 0.047(5) 0.025(4) 0.024(4) 0.007(3) 0.015(4) -0.003(4)
C11A 0.036(5) 0.019(4) 0.022(4) -0.005(3) 0.005(3) -0.003(3)
C12A 0.026(4) 0.017(4) 0.026(4) 0.002(3) 0.004(3) -0.001(3)
C13A 0.032(4) 0.031(5) 0.020(4) 0.003(3) 0.002(3) -0.009(4)
C14A 0.030(5) 0.040(6) 0.035(5) 0.008(4) -0.001(4) -0.004(4)
C15A 0.025(5) 0.046(6) 0.063(7) 0.019(5) 0.016(5) 0.011(4)
C16A 0.042(5) 0.036(5) 0.042(5) 0.011(4) 0.031(5) 0.005(4)
C17A 0.047(5) 0.025(4) 0.024(4) 0.007(3) 0.015(4) -0.003(4)

loop_
_atom_type_symbol
_atom_type_description
_atom_type_scat_dispersion_real
_atom_type_scat_dispersion_imag
_atom_type_scat_source
C C 0.0033 0.0016 'International Tables Vol C Tables 4.2.6.8 and 6.1.1.4'
H H 0.0000 0.0000 'International Tables Vol C Tables 4.2.6.8 and 6.1.1.4'
I I -0.4742 1.8119 'International Tables Vol C Tables 4.2.6.8 and 6.1.1.4'
N N 0.0061 0.0033 'International Tables Vol C Tables 4.2.6.8 and 6.1.1.4'
Pt Pt -1.7033 8.3905 'International Tables Vol C Tables 4.2.6.8 and 6.1.1.4'

loop_
_exptl_crystal_face_index_h
_exptl_crystal_face_index_k
_exptl_crystal_face_index_l
_exptl_crystal_face_perp_dist
_exptl_oxdiff_crystal_face_indexfrac_h
_exptl_oxdiff_crystal_face_indexfrac_k
_exptl_oxdiff_crystal_face_indexfrac_l
_exptl_oxdiff_crystal_face_x
_exptl_oxdiff_crystal_face_y
_exptl_oxdiff_crystal_face_z
1 0 1 0.0607 1.0000 0.0000 1.0000 -0.0215 0.1022 -0.0283
-1 0 -1 0.0697 -1.0000 -0.0000 -1.0000 0.0215 -0.1022 0.0283
1 -1 -1 0.0604 1.0000 -1.0000 -1.0000 -0.0148 0.0539 0.0780
-1 1 1 0.0604 -1.0000 1.0000 1.0000 0.0148 -0.0539 -0.0780
0 1 0 0.0335 -0.0000 1.0000 -0.0000 0.0376 0.0032 -0.0171
0 -1 0 0.0215 0.0000 -1.0000 0.0000 -0.0376 -0.0032 0.0171

loop_
_geom_angle_atom_site_label_1
_geom_angle_atom_site_label_2
_geom_angle_atom_site_label_3
_geom_angle
I1 Pt1 I2 90.98(2)
N1 Pt1 I1 90.57(18)
N1 Pt1 I2 177.56(19)
N1 Pt1 N2 85.2(3)
N2 Pt1 I1 175.33(18)
N2 Pt1 I2 93.17(18)
C1 N1 Pt1 118.6(5)
C1 N1 C5 119.0(8)
C5 N1 Pt1 122.0(6)
C6 N2 Pt1 119.1(5)
C6 N2 C10 119.5(6)
C10 N2 Pt1 121.5(5)
C1 N3 C11 116.0(7)
C1 N3 C11A 130(2)
C6 N3 C1 118.0(6)
C6 N3 C11 120.5(6)
C6 N3 C11A 105(2)
N1 C1 N3 118.2(7)
N1 C1 C2 120.7(8)
C2 C1 N3 121.0(8)
C1 C2 H2 120.2
C1 C2 C3 119.6(9)
C3 C2 H2 120.2
C2 C3 H3 121.0
C4 C3 C2 118.0(10)
C4 C3 H3 121.0
C3 C4 H4 119.8
C5 C4 C3 120.3(9)
C5 C4 H4 119.8
N1 C5 H5 119.0
C4 C5 N1 122.0(9)
C4 C5 H5 119.0
N2 C6 N3 118.2(6)
N2 C6 C7 121.6(7)
N3 C6 C7 120.1(7)
C6 C7 H7 121.0
C8 C7 C6 118.0(8)
C8 C7 H7 121.0
C7 C8 H8 120.0
C9 C8 C7 120.1(7)
C9 C8 H8 120.0
C8 C9 H9 120.5
C8 C9 C10 119.1(8)
C10 C9 H9 120.5
N2 C10 C9 121.7(8)
N2 C10 H10 119.2
C9 C10 H10 119.2
N3 C11 H11A 109.3
N3 C11 H11B 109.3
N3 C11 C12 111.6(6)
H11A C11 H11B 108.0
C12 C11 H11A 109.3
C12 C11 H11B 109.3
C13 C12 C11 123.5(7)
C13 C12 C17 115.6(8)
C17 C12 C11 120.6(7)
C12 C13 I3 120.4(6)
C14 C13 I3 115.7(6)
C14 C13 C12 123.9(8)
C13 C14 H14 121.1
C13 C14 C15 117.8(9)
C15 C14 H14 121.1
C14 C15 H15 120.1
C16 C15 C14 119.9(9)
C16 C15 H15 120.1
C15 C16 H16 119.5
C17 C16 C15 121.0(9)
C17 C16 H16 119.5
C12 C17 H17 119.1
C16 C17 C12 121.8(8)
C16 C17 H17 119.1
N3 C11A H11C 110.2
N3 C11A H11D 110.2
N3 C11A C12A 107.6(18)
H11C C11A H11D 108.5
C12A C11A H11C 110.2
C12A C11A H11D 110.2
C13A C12A C11A 123(5)
C13A C12A C17A 120.0
C17A C12A C11A 117(5)
C12A C13A I3A 120(4)
C14A C13A I3A 120(4)
C14A C13A C12A 120.0
C13A C14A H14A 120.0
C13A C14A C15A 120.0
C15A C14A H14A 120.0
C14A C15A H15A 120.0
C16A C15A C14A 120.0
C16A C15A H15A 120.0
C15A C16A H16A 120.0
C17A C16A C15A 120.0
C17A C16A H16A 120.0
C12A C17A H17A 120.0
C16A C17A C12A 120.0
C16A C17A H17A 120.0

loop_
_geom_bond_atom_site_label_1
_geom_bond_atom_site_label_2
_geom_bond_distance
Pt1 I1 2.5893(6)
Pt1 I2 2.5970(7)
Pt1 N1 2.036(7)
Pt1 N2 2.044(6)
I3 C13 2.113(9)
I3A C13A 2.12(2)
N1 C1 1.336(11)
N1 C5 1.359(10)
N2 C6 1.331(10)
N2 C10 1.342(10)
N3 C1 1.406(10)
N3 C6 1.404(10)
N3 C11 1.484(10)
N3 C11A 1.50(2)
C1 C2 1.390(11)
C2 H2 0.9500
C2 C3 1.398(13)
C3 H3 0.9500
C3 C4 1.366(16)
C4 H4 0.9500
C4 C5 1.355(14)
C5 H5 0.9500
C6 C7 1.407(10)
C7 H7 0.9500
C7 C8 1.379(12)
C8 H8 0.9500
C8 C9 1.366(12)
C9 H9 0.9500
C9 C10 1.384(11)
C10 H10 0.9500
C11 H11A 0.9900
C11 H11B 0.9900
C11 C12 1.495(11)
C12 C13 1.390(11)
C12 C17 1.398(12)
C13 C14 1.360(12)
C14 H14 0.9500
C14 C15 1.394(14)
C15 H15 0.9500
C15 C16 1.365(14)
C16 H16 0.9500
C16 C17 1.346(13)
C17 H17 0.9500
C11A H11C 0.9900
C11A H11D 0.9900
C11A C12A 1.50(2)
C12A C13A 1.3900
C12A C17A 1.3900
C13A C14A 1.3900
C14A H14A 0.9500
C14A C15A 1.3900
C15A H15A 0.9500
C15A C16A 1.3900
C16A H16A 0.9500
C16A C17A 1.3900
C17A H17A 0.9500

loop_
_geom_torsion_atom_site_label_1
_geom_torsion_atom_site_label_2
_geom_torsion_atom_site_label_3
_geom_torsion_atom_site_label_4
_geom_torsion
Pt1 N1 C1 N3 -11.1(9)
Pt1 N1 C1 C2 168.2(6)
Pt1 N1 C5 C4 -167.3(7)
Pt1 N2 C6 N3 2.6(9)
Pt1 N2 C6 C7 -176.9(6)
Pt1 N2 C10 C9 176.4(6)
I3 C13 C14 C15 177.8(7)
I3A C13A C14A C15A -179.9(9)
N1 C1 C2 C3 1.4(12)
N2 C6 C7 C8 -0.6(11)
N3 C1 C2 C3 -179.3(8)
N3 C6 C7 C8 179.9(7)
N3 C11 C12 C13 69.0(10)
N3 C11 C12 C17 -117.3(8)
N3 C11A C12A C13A -66(2)
N3 C11A C12A C17A 114(2)
C1 N1 C5 C4 6.0(12)
C1 N3 C6 N2 55.4(9)
C1 N3 C6 C7 -125.0(8)
C1 N3 C11 C12 -147.7(7)
C1 N3 C11A C12A -70(3)
C1 C2 C3 C4 2.0(13)
C2 C3 C4 C5 -1.4(14)
C3 C4 C5 N1 -2.6(14)
C5 N1 C1 N3 175.3(7)
C5 N1 C1 C2 -5.4(11)
C6 N2 C10 C9 -4.1(11)
C6 N3 C1 N1 -50.4(9)
C6 N3 C1 C2 130.3(8)
C6 N3 C11 C12 59.0(9)
C6 N3 C11A C12A 142(4)
C6 C7 C8 C9 -2.0(12)
C7 C8 C9 C10 1.6(12)
C8 C9 C10 N2 1.5(12)
C10 N2 C6 N3 -176.8(6)
C10 N2 C6 C7 3.6(11)
C11 N3 C1 N1 155.5(7)
C11 N3 C1 C2 -23.8(10)
C11 N3 C6 N2 -151.7(7)
C11 N3 C6 C7 27.8(10)
C11 C12 C13 I3 -3.2(11)
C11 C12 C13 C14 174.9(8)
C11 C12 C17 C16 -175.8(8)
C12 C13 C14 C15 -0.4(14)
C13 C12 C17 C16 -1.6(12)
C13 C14 C15 C16 0.5(15)
C14 C15 C16 C17 -1.1(15)
C15 C16 C17 C12 1.7(14)
C17 C12 C13 I3 -177.2(6)
C17 C12 C13 C14 0.9(13)
C11A N3 C1 N1 165.3(19)
C11A N3 C1 C2 -14(2)
C11A N3 C6 N2 -152.3(11)
C11A N3 C6 C7 27.2(13)
C11A C12A C13A I3A -0.2(10)
C11A C12A C13A C14A 179.9(4)
C11A C12A C17A C16A -179.9(3)
C12A C13A C14A C15A 0.0
C13A C12A C17A C16A 0.0
C13A C14A C15A C16A 0.0
C14A C15A C16A C17A 0.0
C15A C16A C17A C12A 0.0
C17A C12A C13A I3A 179.9(9)
C17A C12A C13A C14A 0.0
